data_4035924
loop_
_publ_author_name
'Kolanji, Kubandiran'
'Postulka, Lars'
'Wolf, Bernd'
'Lang, Michael'
'Schollmeyer, Dieter'
'Baumgarten, Martin'

_publ_section_title
;
 Planar Benzo[1,2- b:4,5- b']dithiophene Derivatives Decorated with
 Nitronyl and Imino Nitroxides.
;
_journal_issue 1
_journal_name_full 'The Journal of organic chemistry'
_journal_page_first 140
_journal_page_last 149
_journal_paper_doi 10.1021/acs.joc.8b02499
_journal_volume 84
_journal_year 2019
_chemical_formula_moiety 'C26 H32 N4 O4 S2'
_chemical_formula_sum 'C26 H32 N4 O4 S2'
_chemical_formula_weight 528.67
_space_group_crystal_system triclinic
_space_group_IT_number 2
_space_group_name_Hall '-P 1'
_space_group_name_H-M_alt 'P -1'
_atom_sites_solution_hydrogens geom
_audit_creation_method SHELXL-2014/7
_cell_angle_alpha 81.906(6)
_cell_angle_beta 72.145(6)
_cell_angle_gamma 68.197(6)
_cell_formula_units_Z 2
_cell_length_a 10.3012(7)
_cell_length_b 11.4840(9)
_cell_length_c 12.6110(9)
_cell_measurement_reflns_used 12793
_cell_measurement_temperature 193(2)
_cell_measurement_theta_max 28.34
_cell_measurement_theta_min 2.22
_cell_volume 1317.82(18)
_computing_cell_refinement 'STOE X-AREA'
_computing_data_collection 'STOE X-AREA'
_computing_data_reduction 'STOE X-RED'
_computing_structure_refinement 'SHELXL-2014/7 (Sheldrick, 2014)'
_computing_structure_solution SIR-2004
_diffrn_ambient_temperature 193(2)
_diffrn_detector 'image plate (34 cm diameter)'
_diffrn_detector_area_resol_mean 6.67
_diffrn_detector_type STOE
_diffrn_measured_fraction_theta_full 0.996
_diffrn_measured_fraction_theta_max 0.989
_diffrn_measurement_details ' 228 frames, detector distance = 70 mm'
_diffrn_measurement_device '2-circle goniometer'
_diffrn_measurement_device_type 'STOE IPDS 2T'
_diffrn_measurement_method 'rotation method'
_diffrn_radiation_type MoK\a
_diffrn_radiation_wavelength 0.71073
_diffrn_reflns_av_R_equivalents 0.0397
_diffrn_reflns_av_unetI/netI 0.0641
_diffrn_reflns_Laue_measured_fraction_full 0.996
_diffrn_reflns_Laue_measured_fraction_max 0.989
_diffrn_reflns_limit_h_max 11
_diffrn_reflns_limit_h_min -13
_diffrn_reflns_limit_k_max 15
_diffrn_reflns_limit_k_min -15
_diffrn_reflns_limit_l_max 16
_diffrn_reflns_limit_l_min -16
_diffrn_reflns_number 12975
_diffrn_reflns_point_group_measured_fraction_full 0.996
_diffrn_reflns_point_group_measured_fraction_max 0.989
_diffrn_reflns_theta_full 25.242
_diffrn_reflns_theta_max 28.298
_diffrn_reflns_theta_min 2.493
_diffrn_source 'sealed X-ray tube, 12 x 0.4 mm long-fine focus'
_exptl_absorpt_coefficient_mu 0.242
_exptl_absorpt_correction_T_max 0.9856
_exptl_absorpt_correction_T_min 0.9313
_exptl_absorpt_correction_type integration
_exptl_crystal_colour brown
_exptl_crystal_density_diffrn 1.332
_exptl_crystal_description plate
_exptl_crystal_F_000 560
_exptl_crystal_size_max 0.250
_exptl_crystal_size_mid 0.180
_exptl_crystal_size_min 0.080
_refine_diff_density_max 0.316
_refine_diff_density_min -0.264
_refine_diff_density_rms 0.052
_refine_ls_extinction_method none
_refine_ls_goodness_of_fit_ref 1.017
_refine_ls_hydrogen_treatment constr
_refine_ls_matrix_type full
_refine_ls_number_parameters 363
_refine_ls_number_reflns 6481
_refine_ls_number_restraints 1
_refine_ls_restrained_S_all 1.017
_refine_ls_R_factor_all 0.1052
_refine_ls_R_factor_gt 0.0528
_refine_ls_shift/su_max 0.001
_refine_ls_shift/su_mean 0.000
_refine_ls_structure_factor_coef Fsqd
_refine_ls_weighting_details 'w=1/[\s^2^(Fo^2^)+(0.0548P)^2^+0.4065P] where P=(Fo^2^+2Fc^2^)/3'
_refine_ls_weighting_scheme calc
_refine_ls_wR_factor_gt 0.1139
_refine_ls_wR_factor_ref 0.1356
_reflns_Friedel_coverage 0.000
_reflns_number_gt 3859
_reflns_number_total 6481
_reflns_threshold_expression 'I > 2\s(I)'
_cod_data_source_file jo8b02499_si_002.cif
_cod_data_source_block bdt-in
_cod_database_code 4035924
_shelx_shelxl_version_number 2014/7
_shelx_space_group_comment
;
The symmetry employed for this shelxl refinement is uniquely defined
by the following loop, which should always be used as a source of
symmetry information in preference to the above space-group names.
They are only intended as comments.
;
_shelx_estimated_absorpt_t_min 0.942
_shelx_estimated_absorpt_t_max 0.981

loop_
_space_group_symop_operation_xyz
'x, y, z'
'-x, -y, -z'

loop_
_atom_site_label
_atom_site_type_symbol
_atom_site_fract_x
_atom_site_fract_y
_atom_site_fract_z
_atom_site_U_iso_or_equiv
_atom_site_adp_type
_atom_site_occupancy
_atom_site_site_symmetry_order
_atom_site_calc_flag
_atom_site_refinement_flags_posn
_atom_site_refinement_flags_adp
_atom_site_refinement_flags_occupancy
_atom_site_disorder_assembly
_atom_site_disorder_group
S1A S 0.53735(7) 0.67088(6) 0.64969(6) 0.04037(18) Uani 1 1 d . . . . .
C2A C 0.5257(3) 0.5683(2) 0.5667(2) 0.0353(5) Uani 1 1 d . . . . .
C3A C 0.6211(3) 0.4474(2) 0.5455(2) 0.0381(6) Uani 1 1 d . . . . .
C4A C 0.5956(3) 0.3765(2) 0.4773(2) 0.0377(6) Uani 1 1 d . . . . .
C5A C 0.6770(3) 0.2501(2) 0.4411(2) 0.0401(6) Uani 1 1 d . . . . .
H5A H 0.7625 0.1981 0.4615 0.048 Uiso 1 1 calc R U . . .
C6A C 0.6185(3) 0.2129(2) 0.3748(2) 0.0378(6) Uani 1 1 d . . . . .
C7A C 0.6601(3) 0.0904(2) 0.3310(2) 0.0391(6) Uani 1 1 d . . . . .
N8A N 0.7682(3) -0.0149(2) 0.35934(19) 0.0443(5) Uani 1 1 d . . . . .
C9A C 0.7962(3) -0.1216(2) 0.2910(2) 0.0445(6) Uani 1 1 d . . . . .
C10A C 0.6513(3) -0.0743(2) 0.2586(2) 0.0441(6) Uani 1 1 d . . . . .
N11A N 0.5978(3) 0.0651(2) 0.26713(18) 0.0419(5) Uani 1 1 d . . . . .
O12A O 0.7383(2) 0.40399(18) 0.58810(18) 0.0523(5) Uani 1 1 d . . . . .
C13A C 0.7534(5) 0.2990(4) 0.6589(3) 0.0819(12) Uani 1 1 d . . . . .
H13A H 0.6649 0.2778 0.6782 0.123 Uiso 1 1 calc R U . . .
H13B H 0.7690 0.3165 0.7270 0.123 Uiso 1 1 calc R U . . .
H13C H 0.8368 0.2282 0.6217 0.123 Uiso 1 1 calc R U . . .
O14A O 0.8465(3) -0.0183(2) 0.42117(19) 0.0653(6) Uani 1 1 d . . . . .
C15A C 0.8272(4) -0.2433(3) 0.3596(3) 0.0600(8) Uani 1 1 d . . . . .
H15A H 0.8343 -0.3114 0.3168 0.090 Uiso 1 1 calc R U . . .
H15B H 0.7480 -0.2344 0.4287 0.090 Uiso 1 1 calc R U . . .
H15C H 0.9191 -0.2628 0.3778 0.090 Uiso 1 1 calc R U . . .
C16A C 0.9292(4) -0.1245(3) 0.1931(3) 0.0609(8) Uani 1 1 d . . . . .
H16A H 0.9555 -0.1957 0.1465 0.091 Uiso 1 1 calc R U . . .
H16B H 1.0110 -0.1334 0.2216 0.091 Uiso 1 1 calc R U . . .
H16C H 0.9062 -0.0463 0.1486 0.091 Uiso 1 1 calc R U . . .
C17A C 0.5337(4) -0.1168(3) 0.3429(3) 0.0644(9) Uani 1 1 d . . . . .
H17A H 0.4412 -0.0763 0.3239 0.097 Uiso 1 1 calc R U . . .
H17B H 0.5224 -0.0932 0.4178 0.097 Uiso 1 1 calc R U . . .
H17C H 0.5621 -0.2081 0.3411 0.097 Uiso 1 1 calc R U . . .
C18A C 0.6671(4) -0.1093(3) 0.1420(3) 0.0573(8) Uani 1 1 d . . . . .
H18A H 0.7367 -0.0762 0.0873 0.086 Uiso 1 1 calc R U . . .
H18B H 0.5724 -0.0734 0.1261 0.086 Uiso 1 1 calc R U . . .
H18C H 0.7023 -0.2008 0.1378 0.086 Uiso 1 1 calc R U . . .
S1B S 0.34561(16) 0.44347(12) -0.15204(12) 0.0334(3) Uani 0.8 1 d . . P A 1
C1B C 0.327(2) 0.4828(14) -0.1294(17) 0.037(5) Uani 0.2 1 d . . P A 2
H1B H 0.3311 0.4140 -0.1661 0.044 Uiso 0.2 1 calc R U P A 2
C2B C 0.4379(3) 0.4701(2) -0.0684(2) 0.0347(5) Uani 1 1 d . . . . .
C3B C 0.5562(3) 0.3767(2) -0.0418(2) 0.0375(6) Uani 1 1 d . . . . .
C4B C 0.6207(3) 0.4067(2) 0.0277(2) 0.0352(5) Uani 1 1 d . . . . .
C5B C 0.7461(8) 0.3411(4) 0.0664(6) 0.0435(14) Uani 0.8 1 d D . P B 1
H5B H 0.8034 0.2564 0.0478 0.052 Uiso 0.8 1 calc R U P B 1
S5B S 0.7669(8) 0.2918(6) 0.0564(7) 0.0517(14) Uani 0.2 1 d . . P B 2
C6B C 0.7797(3) 0.4029(2) 0.1293(2) 0.0350(5) Uani 1 1 d D . . . .
C7B C 0.9018(3) 0.3685(2) 0.1762(2) 0.0347(5) Uani 1 1 d . . . . .
N8B N 1.0154(2) 0.2545(2) 0.15856(19) 0.0442(5) Uani 1 1 d . . . . .
C9B C 1.1186(3) 0.2449(2) 0.2228(2) 0.0409(6) Uani 1 1 d . . . . .
C10B C 1.0638(3) 0.3851(2) 0.2554(2) 0.0365(5) Uani 1 1 d . . . . .
N11B N 0.9184(2) 0.4423(2) 0.23504(17) 0.0400(5) Uani 1 1 d . . . . .
O12B O 0.6042(3) 0.26310(17) -0.08931(17) 0.0623(6) Uani 1 1 d . . . . .
C13B C 0.6442(4) 0.1527(2) -0.0254(3) 0.0544(8) Uani 1 1 d . . . . .
H13D H 0.6024 0.0944 -0.0394 0.082 Uiso 1 1 calc R U . . .
H13E H 0.6078 0.1724 0.0538 0.082 Uiso 1 1 calc R U . . .
H13F H 0.7505 0.1141 -0.0458 0.082 Uiso 1 1 calc R U . . .
O14B O 1.0266(3) 0.1642(2) 0.1048(2) 0.0629(9) Uani 0.931(5) 1 d . . P C 1
O14C O 0.828(4) 0.542(3) 0.271(3) 0.071(13) Uani 0.069(5) 1 d . . P C 2
C15B C 1.1555(3) 0.4587(3) 0.1792(3) 0.0518(7) Uani 1 1 d . . . . .
H15D H 1.1598 0.4518 0.1015 0.078 Uiso 1 1 calc R U . . .
H15E H 1.2541 0.4244 0.1881 0.078 Uiso 1 1 calc R U . . .
H15F H 1.1113 0.5472 0.1992 0.078 Uiso 1 1 calc R U . . .
C16B C 1.0508(3) 0.4030(3) 0.3760(2) 0.0556(8) Uani 1 1 d . . . . .
H16D H 1.1442 0.3559 0.3920 0.083 Uiso 1 1 calc R U . . .
H16E H 0.9755 0.3724 0.4256 0.083 Uiso 1 1 calc R U . . .
H16F H 1.0244 0.4923 0.3880 0.083 Uiso 1 1 calc R U . . .
C17B C 1.2745(3) 0.1938(3) 0.1489(3) 0.0623(9) Uani 1 1 d . . . . .
H17D H 1.2949 0.1092 0.1263 0.094 Uiso 1 1 calc R U . . .
H17E H 1.3420 0.1908 0.1905 0.094 Uiso 1 1 calc R U . . .
H17F H 1.2866 0.2488 0.0825 0.094 Uiso 1 1 calc R U . . .
C18B C 1.0955(4) 0.1536(3) 0.3194(3) 0.0697(10) Uani 1 1 d . . . . .
H18D H 1.1103 0.0732 0.2910 0.104 Uiso 1 1 calc R U . . .
H18E H 0.9962 0.1876 0.3680 0.104 Uiso 1 1 calc R U . . .
H18F H 1.1652 0.1410 0.3620 0.104 Uiso 1 1 calc R U . . .

loop_
_atom_site_aniso_label
_atom_site_aniso_U_11
_atom_site_aniso_U_22
_atom_site_aniso_U_33
_atom_site_aniso_U_23
_atom_site_aniso_U_13
_atom_site_aniso_U_12
S1A 0.0372(4) 0.0415(4) 0.0452(4) -0.0049(3) -0.0178(3) -0.0103(3)
C2A 0.0308(13) 0.0380(13) 0.0385(13) -0.0038(10) -0.0112(10) -0.0112(10)
C3A 0.0305(13) 0.0409(14) 0.0444(14) -0.0017(11) -0.0155(11) -0.0098(11)
C4A 0.0286(12) 0.0434(14) 0.0394(13) -0.0030(11) -0.0087(11) -0.0104(11)
C5A 0.0325(13) 0.0421(14) 0.0427(14) -0.0048(11) -0.0102(11) -0.0085(11)
C6A 0.0330(13) 0.0399(13) 0.0395(13) -0.0008(10) -0.0117(11) -0.0104(11)
C7A 0.0377(14) 0.0394(13) 0.0369(13) -0.0014(10) -0.0087(11) -0.0109(11)
N8A 0.0424(13) 0.0446(12) 0.0434(12) -0.0025(10) -0.0191(11) -0.0062(10)
C9A 0.0480(16) 0.0381(14) 0.0414(14) -0.0028(11) -0.0118(13) -0.0084(12)
C10A 0.0500(16) 0.0347(13) 0.0478(15) -0.0016(11) -0.0169(13) -0.0122(12)
N11A 0.0455(13) 0.0387(11) 0.0447(12) -0.0048(9) -0.0173(11) -0.0131(10)
O12A 0.0400(11) 0.0512(11) 0.0738(14) 0.0023(10) -0.0331(10) -0.0125(9)
C13A 0.084(3) 0.110(3) 0.078(2) 0.039(2) -0.055(2) -0.052(3)
O14A 0.0708(15) 0.0572(13) 0.0736(15) -0.0046(11) -0.0476(13) -0.0055(11)
C15A 0.066(2) 0.0430(16) 0.0603(19) 0.0053(14) -0.0219(17) -0.0062(15)
C16A 0.0489(18) 0.0612(19) 0.0609(19) -0.0082(15) -0.0079(15) -0.0098(15)
C17A 0.054(2) 0.0548(19) 0.082(2) -0.0011(17) -0.0096(18) -0.0241(16)
C18A 0.077(2) 0.0399(15) 0.0622(19) -0.0075(13) -0.0310(17) -0.0170(15)
S1B 0.0386(5) 0.0291(6) 0.0391(6) -0.0032(4) -0.0218(5) -0.0095(4)
C1B 0.056(12) 0.041(12) 0.031(9) -0.007(7) -0.009(8) -0.037(11)
C2B 0.0378(13) 0.0384(13) 0.0337(12) 0.0013(10) -0.0152(11) -0.0164(11)
C3B 0.0488(15) 0.0301(12) 0.0360(13) -0.0024(10) -0.0169(12) -0.0116(11)
C4B 0.0349(13) 0.0371(12) 0.0326(12) 0.0036(10) -0.0110(10) -0.0119(11)
C5B 0.039(3) 0.037(3) 0.046(3) -0.004(2) -0.012(2) -0.003(2)
S5B 0.038(3) 0.070(4) 0.046(3) 0.000(3) -0.020(2) -0.011(3)
C6B 0.0357(13) 0.0354(13) 0.0365(13) 0.0001(10) -0.0135(11) -0.0126(11)
C7B 0.0312(13) 0.0394(13) 0.0342(12) 0.0009(10) -0.0121(10) -0.0112(11)
N8B 0.0405(13) 0.0392(12) 0.0567(14) -0.0091(10) -0.0242(11) -0.0069(10)
C9B 0.0350(14) 0.0436(14) 0.0472(15) -0.0030(11) -0.0210(12) -0.0087(11)
C10B 0.0318(13) 0.0462(14) 0.0338(12) -0.0023(10) -0.0147(10) -0.0111(11)
N11B 0.0354(12) 0.0469(13) 0.0398(11) -0.0055(10) -0.0161(10) -0.0108(10)
O12B 0.1052(19) 0.0315(10) 0.0511(12) -0.0052(8) -0.0372(12) -0.0109(11)
C13B 0.064(2) 0.0307(13) 0.0677(19) -0.0030(13) -0.0251(16) -0.0102(13)
O14B 0.0563(15) 0.0433(13) 0.0961(19) -0.0277(12) -0.0444(14) 0.0027(10)
O14C 0.06(2) 0.048(18) 0.11(3) -0.048(18) -0.06(2) 0.016(15)
C15B 0.0494(17) 0.0547(17) 0.0572(18) 0.0036(14) -0.0186(15) -0.0236(14)
C16B 0.0480(17) 0.073(2) 0.0422(15) -0.0087(14) -0.0211(14) -0.0073(15)
C17B 0.0393(16) 0.063(2) 0.078(2) -0.0296(17) -0.0161(16) -0.0002(14)
C18B 0.077(2) 0.063(2) 0.079(2) 0.0239(18) -0.042(2) -0.0291(19)

loop_
_atom_type_symbol
_atom_type_description
_atom_type_scat_dispersion_real
_atom_type_scat_dispersion_imag
_atom_type_scat_source
C C 0.0033 0.0016 'International Tables Vol C Tables 4.2.6.8 and 6.1.1.4'
H H 0.0000 0.0000 'International Tables Vol C Tables 4.2.6.8 and 6.1.1.4'
N N 0.0061 0.0033 'International Tables Vol C Tables 4.2.6.8 and 6.1.1.4'
O O 0.0106 0.0060 'International Tables Vol C Tables 4.2.6.8 and 6.1.1.4'
S S 0.1246 0.1234 'International Tables Vol C Tables 4.2.6.8 and 6.1.1.4'

loop_
_exptl_crystal_face_index_h
_exptl_crystal_face_index_k
_exptl_crystal_face_index_l
_exptl_crystal_face_perp_dist
1 0 1 0.1245
0 1 -2 0.0934
-1 -1 1 0.1133
-1 -3 -2 0.0313
1 3 2 0.0317
-2 0 -1 0.1558

loop_
_geom_angle_atom_site_label_1
_geom_angle_atom_site_label_2
_geom_angle_atom_site_label_3
_geom_angle
_geom_angle_site_symmetry_1
_geom_angle_site_symmetry_3
C2A S1A C6A 90.58(12) . 2_666
C3A C2A C4A 123.1(2) . 2_666
C3A C2A S1A 124.94(19) . .
C4A C2A S1A 111.96(18) 2_666 .
O12A C3A C2A 118.8(2) . .
O12A C3A C4A 123.3(2) . .
C2A C3A C4A 117.8(2) . .
C3A C4A C2A 119.1(2) . 2_666
C3A C4A C5A 129.6(2) . .
C2A C4A C5A 111.3(2) 2_666 .
C6A C5A C4A 112.8(2) . .
C6A C5A H5A 123.6 . .
C4A C5A H5A 123.6 . .
C5A C6A C7A 129.2(2) . .
C5A C6A S1A 113.4(2) . 2_666
C7A C6A S1A 117.18(19) . 2_666
N11A C7A N8A 113.1(2) . .
N11A C7A C6A 124.3(2) . .
N8A C7A C6A 122.6(2) . .
O14A N8A C7A 126.9(2) . .
O14A N8A C9A 123.3(2) . .
C7A N8A C9A 109.1(2) . .
N8A C9A C15A 110.1(2) . .
N8A C9A C16A 105.8(2) . .
C15A C9A C16A 110.6(3) . .
N8A C9A C10A 98.9(2) . .
C15A C9A C10A 116.2(3) . .
C16A C9A C10A 114.0(2) . .
N11A C10A C18A 110.5(2) . .
N11A C10A C17A 105.4(2) . .
C18A C10A C17A 109.4(3) . .
N11A C10A C9A 104.6(2) . .
C18A C10A C9A 114.0(2) . .
C17A C10A C9A 112.5(2) . .
C7A N11A C10A 107.8(2) . .
C3A O12A C13A 118.4(2) . .
O12A C13A H13A 109.5 . .
O12A C13A H13B 109.5 . .
H13A C13A H13B 109.5 . .
O12A C13A H13C 109.5 . .
H13A C13A H13C 109.5 . .
H13B C13A H13C 109.5 . .
C9A C15A H15A 109.5 . .
C9A C15A H15B 109.5 . .
H15A C15A H15B 109.5 . .
C9A C15A H15C 109.5 . .
H15A C15A H15C 109.5 . .
H15B C15A H15C 109.5 . .
C9A C16A H16A 109.5 . .
C9A C16A H16B 109.5 . .
H16A C16A H16B 109.5 . .
C9A C16A H16C 109.5 . .
H16A C16A H16C 109.5 . .
H16B C16A H16C 109.5 . .
C10A C17A H17A 109.5 . .
C10A C17A H17B 109.5 . .
H17A C17A H17B 109.5 . .
C10A C17A H17C 109.5 . .
H17A C17A H17C 109.5 . .
H17B C17A H17C 109.5 . .
C10A C18A H18A 109.5 . .
C10A C18A H18B 109.5 . .
H18A C18A H18B 109.5 . .
C10A C18A H18C 109.5 . .
H18A C18A H18C 109.5 . .
H18B C18A H18C 109.5 . .
C2B S1B C6B 89.41(13) . 2_665
C6B C1B C2B 117.1(11) 2_665 .
C6B C1B H1B 121.4 2_665 .
C2B C1B H1B 121.4 . .
C3B C2B C4B 123.3(2) . 2_665
C3B C2B C1B 138.2(6) . .
C4B C2B C1B 98.3(6) 2_665 .
C3B C2B S1B 122.34(19) . .
C4B C2B S1B 114.35(19) 2_665 .
O12B C3B C2B 117.3(2) . .
O12B C3B C4B 124.7(2) . .
C2B C3B C4B 118.0(2) . .
C3B C4B C2B 118.8(2) . 2_665
C3B C4B C5B 134.1(3) . .
C2B C4B C5B 107.0(3) 2_665 .
C3B C4B S5B 116.8(3) . .
C2B C4B S5B 124.4(3) 2_665 .
C6B C5B C4B 117.5(4) . .
C6B C5B H5B 121.2 . .
C4B C5B H5B 121.2 . .
C4B S5B C6B 86.7(3) . .
C5B C6B C7B 132.0(3) . .
C1B C6B C7B 127.7(8) 2_665 .
C1B C6B S5B 113.4(8) 2_665 .
C7B C6B S5B 118.8(3) . .
C5B C6B S1B 111.7(3) . 2_665
C7B C6B S1B 116.25(18) . 2_665
N11B C7B N8B 113.1(2) . .
N11B C7B C6B 123.6(2) . .
N8B C7B C6B 123.3(2) . .
O14B N8B C7B 126.4(2) . .
O14B N8B C9B 122.9(2) . .
C7B N8B C9B 110.3(2) . .
N8B C9B C18B 106.7(2) . .
N8B C9B C17B 109.6(2) . .
C18B C9B C17B 109.5(3) . .
N8B C9B C10B 99.49(19) . .
C18B C9B C10B 115.0(2) . .
C17B C9B C10B 115.6(2) . .
N11B C10B C16B 109.6(2) . .
N11B C10B C15B 105.5(2) . .
C16B C10B C15B 108.8(2) . .
N11B C10B C9B 104.99(19) . .
C16B C10B C9B 114.4(2) . .
C15B C10B C9B 113.1(2) . .
O14C N11B C7B 125.6(14) . .
O14C N11B C10B 124.9(13) . .
C7B N11B C10B 109.4(2) . .
C3B O12B C13B 119.8(2) . .
O12B C13B H13D 109.5 . .
O12B C13B H13E 109.5 . .
H13D C13B H13E 109.5 . .
O12B C13B H13F 109.5 . .
H13D C13B H13F 109.5 . .
H13E C13B H13F 109.5 . .
C10B C15B H15D 109.5 . .
C10B C15B H15E 109.5 . .
H15D C15B H15E 109.5 . .
C10B C15B H15F 109.5 . .
H15D C15B H15F 109.5 . .
H15E C15B H15F 109.5 . .
C10B C16B H16D 109.5 . .
C10B C16B H16E 109.5 . .
H16D C16B H16E 109.5 . .
C10B C16B H16F 109.5 . .
H16D C16B H16F 109.5 . .
H16E C16B H16F 109.5 . .
C9B C17B H17D 109.5 . .
C9B C17B H17E 109.5 . .
H17D C17B H17E 109.5 . .
C9B C17B H17F 109.5 . .
H17D C17B H17F 109.5 . .
H17E C17B H17F 109.5 . .
C9B C18B H18D 109.5 . .
C9B C18B H18E 109.5 . .
H18D C18B H18E 109.5 . .
C9B C18B H18F 109.5 . .
H18D C18B H18F 109.5 . .
H18E C18B H18F 109.5 . .

loop_
_geom_bond_atom_site_label_1
_geom_bond_atom_site_label_2
_geom_bond_distance
_geom_bond_site_symmetry_2
S1A C2A 1.740(2) .
S1A C6A 1.747(3) 2_666
C2A C3A 1.377(4) .
C2A C4A 1.417(3) 2_666
C3A O12A 1.367(3) .
C3A C4A 1.403(3) .
C4A C2A 1.417(3) 2_666
C4A C5A 1.438(4) .
C5A C6A 1.358(4) .
C5A H5A 0.9500 .
C6A C7A 1.448(4) .
C6A S1A 1.747(3) 2_666
C7A N11A 1.291(3) .
C7A N8A 1.397(3) .
N8A O14A 1.270(3) .
N8A C9A 1.487(3) .
C9A C15A 1.517(4) .
C9A C16A 1.530(4) .
C9A C10A 1.549(4) .
C10A N11A 1.495(3) .
C10A C18A 1.523(4) .
C10A C17A 1.530(4) .
O12A C13A 1.385(4) .
C13A H13A 0.9800 .
C13A H13B 0.9800 .
C13A H13C 0.9800 .
C15A H15A 0.9800 .
C15A H15B 0.9800 .
C15A H15C 0.9800 .
C16A H16A 0.9800 .
C16A H16B 0.9800 .
C16A H16C 0.9800 .
C17A H17A 0.9800 .
C17A H17B 0.9800 .
C17A H17C 0.9800 .
C18A H18A 0.9800 .
C18A H18B 0.9800 .
C18A H18C 0.9800 .
S1B C2B 1.741(3) .
S1B C6B 1.757(3) 2_665
C1B C6B 1.362(16) 2_665
C1B C2B 1.521(19) .
C1B H1B 0.9500 .
C2B C3B 1.388(4) .
C2B C4B 1.418(3) 2_665
C3B O12B 1.366(3) .
C3B C4B 1.393(3) .
C4B C2B 1.418(3) 2_665
C4B C5B 1.427(7) .
C4B S5B 1.693(7) .
C5B C6B 1.327(7) .
C5B H5B 0.9500 .
S5B C6B 1.738(7) .
C6B C1B 1.362(16) 2_665
C6B C7B 1.453(3) .
C6B S1B 1.757(3) 2_665
C7B N11B 1.288(3) .
C7B N8B 1.385(3) .
N8B O14B 1.269(3) .
N8B C9B 1.488(3) .
C9B C18B 1.512(4) .
C9B C17B 1.525(4) .
C9B C10B 1.565(4) .
C10B N11B 1.482(3) .
C10B C16B 1.522(3) .
C10B C15B 1.529(4) .
N11B O14C 1.22(3) .
O12B C13B 1.398(3) .
C13B H13D 0.9800 .
C13B H13E 0.9800 .
C13B H13F 0.9800 .
C15B H15D 0.9800 .
C15B H15E 0.9800 .
C15B H15F 0.9800 .
C16B H16D 0.9800 .
C16B H16E 0.9800 .
C16B H16F 0.9800 .
C17B H17D 0.9800 .
C17B H17E 0.9800 .
C17B H17F 0.9800 .
C18B H18D 0.9800 .
C18B H18E 0.9800 .
C18B H18F 0.9800 .

loop_
_geom_torsion_atom_site_label_1
_geom_torsion_atom_site_label_2
_geom_torsion_atom_site_label_3
_geom_torsion_atom_site_label_4
_geom_torsion
_geom_torsion_site_symmetry_1
_geom_torsion_site_symmetry_4
C6A S1A C2A C3A -180.0(2) 2_666 .
C6A S1A C2A C4A -0.2(2) 2_666 2_666
C4A C2A C3A O12A 177.4(2) 2_666 .
S1A C2A C3A O12A -2.9(4) . .
C4A C2A C3A C4A -0.2(4) 2_666 .
S1A C2A C3A C4A 179.5(2) . .
O12A C3A C4A C2A -177.3(2) . 2_666
C2A C3A C4A C2A 0.2(4) . 2_666
O12A C3A C4A C5A 2.0(4) . .
C2A C3A C4A C5A 179.5(3) . .
C3A C4A C5A C6A -179.9(3) . .
C2A C4A C5A C6A -0.6(3) 2_666 .
C4A C5A C6A C7A -173.6(3) . .
C4A C5A C6A S1A 0.8(3) . 2_666
C5A C6A C7A N11A -179.2(3) . .
S1A C6A C7A N11A 6.6(4) 2_666 .
C5A C6A C7A N8A 4.4(4) . .
S1A C6A C7A N8A -169.8(2) 2_666 .
N11A C7A N8A O14A -179.6(3) . .
C6A C7A N8A O14A -2.8(4) . .
N11A C7A N8A C9A 9.6(3) . .
C6A C7A N8A C9A -173.6(2) . .
O14A N8A C9A C15A 45.5(4) . .
C7A N8A C9A C15A -143.2(3) . .
O14A N8A C9A C16A -74.1(3) . .
C7A N8A C9A C16A 97.2(3) . .
O14A N8A C9A C10A 167.8(3) . .
C7A N8A C9A C10A -21.0(3) . .
N8A C9A C10A N11A 24.3(2) . .
C15A C9A C10A N11A 142.1(2) . .
C16A C9A C10A N11A -87.5(3) . .
N8A C9A C10A C18A 145.1(2) . .
C15A C9A C10A C18A -97.2(3) . .
C16A C9A C10A C18A 33.3(3) . .
N8A C9A C10A C17A -89.6(3) . .
C15A C9A C10A C17A 28.2(3) . .
C16A C9A C10A C17A 158.7(3) . .
N8A C7A N11A C10A 7.7(3) . .
C6A C7A N11A C10A -169.0(2) . .
C18A C10A N11A C7A -144.0(3) . .
C17A C10A N11A C7A 97.9(3) . .
C9A C10A N11A C7A -20.9(3) . .
C2A C3A O12A C13A 121.0(3) . .
C4A C3A O12A C13A -61.5(4) . .
C6B C1B C2B C3B 176.2(6) 2_665 .
C6B C1B C2B C4B 2.0(16) 2_665 2_665
C6B S1B C2B C3B 175.9(2) 2_665 .
C6B S1B C2B C4B -2.3(2) 2_665 2_665
C4B C2B C3B O12B -178.2(2) 2_665 .
C1B C2B C3B O12B 8.7(13) . .
S1B C2B C3B O12B 3.7(4) . .
C4B C2B C3B C4B -0.6(4) 2_665 .
C1B C2B C3B C4B -173.7(13) . .
S1B C2B C3B C4B -178.6(2) . .
O12B C3B C4B C2B 178.0(2) . 2_665
C2B C3B C4B C2B 0.5(4) . 2_665
O12B C3B C4B C5B 2.5(6) . .
C2B C3B C4B C5B -174.9(5) . .
O12B C3B C4B S5B -1.3(5) . .
C2B C3B C4B S5B -178.7(4) . .
C3B C4B C5B C6B 176.7(4) . .
C2B C4B C5B C6B 0.8(7) 2_665 .
C3B C4B S5B C6B 176.3(2) . .
C2B C4B S5B C6B -2.9(5) 2_665 .
C4B C5B C6B C7B -175.7(3) . .
C4B C5B C6B S1B 0.9(7) . 2_665
C4B S5B C6B C1B 1.2(11) . 2_665
C4B S5B C6B C7B -175.4(2) . .
C5B C6B C7B N11B 178.9(5) . .
C1B C6B C7B N11B 6.6(13) 2_665 .
S5B C6B C7B N11B -177.3(4) . .
S1B C6B C7B N11B 2.4(3) 2_665 .
C5B C6B C7B N8B 1.5(6) . .
C1B C6B C7B N8B -170.8(12) 2_665 .
S5B C6B C7B N8B 5.3(5) . .
S1B C6B C7B N8B -175.0(2) 2_665 .
N11B C7B N8B O14B 179.2(3) . .
C6B C7B N8B O14B -3.1(4) . .
N11B C7B N8B C9B 5.6(3) . .
C6B C7B N8B C9B -176.7(2) . .
O14B N8B C9B C18B -67.4(3) . .
C7B N8B C9B C18B 106.5(3) . .
O14B N8B C9B C17B 51.2(4) . .
C7B N8B C9B C17B -134.9(3) . .
O14B N8B C9B C10B 172.8(3) . .
C7B N8B C9B C10B -13.3(3) . .
N8B C9B C10B N11B 15.8(2) . .
C18B C9B C10B N11B -97.8(3) . .
C17B C9B C10B N11B 133.0(2) . .
N8B C9B C10B C16B 135.9(2) . .
C18B C9B C10B C16B 22.4(3) . .
C17B C9B C10B C16B -106.8(3) . .
N8B C9B C10B C15B -98.7(2) . .
C18B C9B C10B C15B 147.7(3) . .
C17B C9B C10B C15B 18.5(3) . .
N8B C7B N11B O14C -173(2) . .
C6B C7B N11B O14C 10(2) . .
N8B C7B N11B C10B 5.9(3) . .
C6B C7B N11B C10B -171.8(2) . .
C16B C10B N11B O14C 41(2) . .
C15B C10B N11B O14C -76(2) . .
C9B C10B N11B O14C 165(2) . .
C16B C10B N11B C7B -137.5(2) . .
C15B C10B N11B C7B 105.5(2) . .
C9B C10B N11B C7B -14.2(3) . .
C2B C3B O12B C13B -138.1(3) . .
C4B C3B O12B C13B 44.4(4) . .
